data_1554007
loop_
_publ_author_name
'Kobin, Bj\"orn'
'Behren, Sandra'
'Braun-Cula, Beatrice'
'Hecht, Stefan'

_publ_section_title
;
 Photochemical Degradation of Various Bridge-Substituted Fluorene-Based
 Materials.
;
_journal_issue 28
_journal_name_full 'The journal of physical chemistry. A'
_journal_page_first 5474
_journal_page_last 5480
_journal_paper_doi 10.1021/acs.jpca.6b02127
_journal_volume 120
_journal_year 2016
_chemical_formula_moiety 'C25 H16 O'
_chemical_formula_sum 'C25 H16 O'
_chemical_formula_weight 332.38
_space_group_IT_number 36
_space_group_name_Hall 'C 2c -2'
_space_group_name_H-M_alt 'C m c 21'
_symmetry_cell_setting orthorhombic
_symmetry_space_group_name_Hall 'C 2c -2'
_symmetry_space_group_name_H-M 'C m c 21'
_atom_sites_solution_hydrogens geom
_atom_sites_solution_primary direct
_atom_sites_solution_secondary difmap
_audit_creation_method SHELXL-97
_cell_angle_alpha 90.00
_cell_angle_beta 90.00
_cell_angle_gamma 90.00
_cell_formula_units_Z 4
_cell_length_a 34.7372(18)
_cell_length_b 6.7517(3)
_cell_length_c 7.1631(3)
_cell_measurement_reflns_used 18364
_cell_measurement_temperature 100(2)
_cell_measurement_theta_max 29.56
_cell_measurement_theta_min 3.49
_cell_volume 1680.00(13)
_computing_cell_refinement 'X-AREA (Stoe & Cie, 2002)'
_computing_data_collection 'X-AREA (Stoe & Cie, 2002)'
_computing_data_reduction 'X-RED (Stoe & Cie, 2002)'
_computing_molecular_graphics 'PLATON, 1990'
_computing_publication_material 'PLATON, 1990'
_computing_structure_refinement 'SHELXL97 (Sheldrick, 1997)'
_computing_structure_solution 'SHELXS97 (Sheldrick, 1997)'
_diffrn_ambient_temperature 100(2)
_diffrn_measured_fraction_theta_full 0.997
_diffrn_measured_fraction_theta_max 0.997
_diffrn_measurement_device_type 'STOE IPDS 2theta'
_diffrn_measurement_method 'rotation method'
_diffrn_radiation_monochromator graphite
_diffrn_radiation_source 'fine-focus sealed tube'
_diffrn_radiation_type MoK\a
_diffrn_radiation_wavelength 0.71073
_diffrn_reflns_av_R_equivalents 0.0337
_diffrn_reflns_av_sigmaI/netI 0.0191
_diffrn_reflns_limit_h_max 44
_diffrn_reflns_limit_h_min -44
_diffrn_reflns_limit_k_max 8
_diffrn_reflns_limit_k_min -8
_diffrn_reflns_limit_l_max 9
_diffrn_reflns_limit_l_min -9
_diffrn_reflns_number 11906
_diffrn_reflns_theta_full 27.49
_diffrn_reflns_theta_max 27.49
_diffrn_reflns_theta_min 3.49
_exptl_absorpt_coefficient_mu 0.079
_exptl_absorpt_correction_type none
_exptl_crystal_colour 'light yellow'
_exptl_crystal_density_diffrn 1.314
_exptl_crystal_density_method 'not measured'
_exptl_crystal_description rod
_exptl_crystal_F_000 696
_exptl_crystal_size_max 0.46
_exptl_crystal_size_mid 0.10
_exptl_crystal_size_min 0.10
_refine_diff_density_max 0.333
_refine_diff_density_min -0.272
_refine_diff_density_rms 0.045
_refine_ls_abs_structure_details 'Flack H D (1983), Acta Cryst. A39, 876-881'
_refine_ls_abs_structure_Flack 0.4(14)
_refine_ls_extinction_method none
_refine_ls_goodness_of_fit_ref 1.088
_refine_ls_hydrogen_treatment constr
_refine_ls_matrix_type full
_refine_ls_number_parameters 121
_refine_ls_number_reflns 1953
_refine_ls_number_restraints 1
_refine_ls_restrained_S_all 1.088
_refine_ls_R_factor_all 0.0301
_refine_ls_R_factor_gt 0.0299
_refine_ls_shift/su_max 0.000
_refine_ls_shift/su_mean 0.000
_refine_ls_structure_factor_coef Fsqd
_refine_ls_weighting_details 'calc w=1/[\s^2^(Fo^2^)+(0.0487P)^2^+0.6072P] where P=(Fo^2^+2Fc^2^)/3'
_refine_ls_weighting_scheme calc
_refine_ls_wR_factor_gt 0.0769
_refine_ls_wR_factor_ref 0.0771
_reflns_number_gt 1935
_reflns_number_total 1953
_reflns_threshold_expression >2sigma(I)
_cod_data_source_file jp6b02127_si_004.cif
_cod_data_source_block kbj188
_cod_depositor_comments
;
The following automatic conversions were performed:

data item '_symmetry_cell_setting' value 'Orthorhombic' was changed
to 'orthorhombic' in accordance with the
/home/saulius/struct/COD-crude-data/automatic-downloads/DataCite-retrospective/ACS/depositions/lib/dictionaries/cif_core.dic
dictionary named 'cif_core.dic' version 2.4.2 last updated on
2011-04-26.

Automatic conversion script
Id: cif_fix_values 6909 2019-04-08 15:41:33Z antanas 
;
_cod_original_sg_symbol_H-M Cmc21
_cod_database_code 1554007

loop_
_symmetry_equiv_pos_as_xyz
'x, y, z'
'-x, -y, z+1/2'
'-x, y, z'
'x, -y, z+1/2'
'x+1/2, y+1/2, z'
'-x+1/2, -y+1/2, z+1/2'
'-x+1/2, y+1/2, z'
'x+1/2, -y+1/2, z+1/2'

loop_
_atom_site_label
_atom_site_type_symbol
_atom_site_fract_x
_atom_site_fract_y
_atom_site_fract_z
_atom_site_U_iso_or_equiv
_atom_site_adp_type
_atom_site_occupancy
_atom_site_symmetry_multiplicity
_atom_site_calc_flag
_atom_site_refinement_flags
O1 O 0.0000 0.19059(18) 0.81985(16) 0.0174(2) Uani 1 2 d S
C1 C 0.0000 0.2116(2) 0.6517(2) 0.0126(3) Uani 1 2 d S
C2 C 0.03416(3) 0.23110(15) 0.52634(15) 0.0123(2) Uani 1 1 d .
C3 C 0.02145(3) 0.26528(15) 0.34277(16) 0.0112(2) Uani 1 1 d .
C4 C 0.04814(3) 0.29538(16) 0.20207(15) 0.0137(2) Uani 1 1 d .
H4 H 0.0401 0.3179 0.0771 0.016 Uiso 1 1 calc R
C5 C 0.08736(3) 0.29183(16) 0.24861(17) 0.0131(2) Uani 1 1 d .
H5 H 0.1059 0.3137 0.1531 0.016 Uiso 1 1 calc R
C6 C 0.10019(3) 0.25708(14) 0.43129(16) 0.0124(2) Uani 1 1 d .
C7 C 0.07270(3) 0.22470(15) 0.57275(15) 0.0124(2) Uani 1 1 d .
H7 H 0.0805 0.1990 0.6975 0.015 Uiso 1 1 calc R
C8 C 0.14192(3) 0.25451(14) 0.47738(15) 0.0127(2) Uani 1 1 d .
C9 C 0.16777(3) 0.38227(15) 0.38749(15) 0.0143(2) Uani 1 1 d .
H9 H 0.1587 0.4704 0.2940 0.017 Uiso 1 1 calc R
C10 C 0.20669(3) 0.38076(15) 0.43453(16) 0.0152(2) Uani 1 1 d .
H10 H 0.2240 0.4680 0.3728 0.018 Uiso 1 1 calc R
C11 C 0.22045(3) 0.25257(17) 0.57120(17) 0.0155(2) Uani 1 1 d .
H11 H 0.2470 0.2520 0.6027 0.019 Uiso 1 1 calc R
C12 C 0.19509(3) 0.12530(16) 0.66127(17) 0.0168(2) Uani 1 1 d .
H12 H 0.2043 0.0374 0.7546 0.020 Uiso 1 1 calc R
C13 C 0.15612(3) 0.12658(16) 0.61470(16) 0.0151(2) Uani 1 1 d .
H13 H 0.1390 0.0393 0.6771 0.018 Uiso 1 1 calc R

loop_
_atom_site_aniso_label
_atom_site_aniso_U_11
_atom_site_aniso_U_22
_atom_site_aniso_U_33
_atom_site_aniso_U_23
_atom_site_aniso_U_13
_atom_site_aniso_U_12
O1 0.0169(5) 0.0248(6) 0.0104(5) 0.0013(4) 0.000 0.000
C1 0.0096(6) 0.0141(6) 0.0140(7) -0.0007(5) 0.000 0.000
C2 0.0128(5) 0.0120(4) 0.0122(5) -0.0006(4) 0.0014(4) -0.0005(3)
C3 0.0105(5) 0.0116(5) 0.0115(5) -0.0007(4) -0.0015(4) -0.0000(3)
C4 0.0139(5) 0.0153(4) 0.0119(5) 0.0003(4) -0.0007(4) 0.0001(4)
C5 0.0121(4) 0.0154(4) 0.0119(5) 0.0006(4) 0.0014(4) -0.0002(4)
C6 0.0127(5) 0.0108(4) 0.0138(5) 0.0003(4) 0.0001(4) -0.0009(3)
C7 0.0133(5) 0.0137(4) 0.0103(5) -0.0001(4) -0.0013(4) 0.0003(4)
C8 0.0121(5) 0.0130(5) 0.0130(5) -0.0023(4) -0.0006(4) 0.0003(3)
C9 0.0152(5) 0.0152(5) 0.0125(5) 0.0010(4) -0.0004(4) 0.0005(4)
C10 0.0128(4) 0.0179(5) 0.0149(5) -0.0017(4) 0.0019(4) -0.0035(3)
C11 0.0105(4) 0.0198(5) 0.0163(5) -0.0040(4) -0.0018(4) 0.0009(4)
C12 0.0160(5) 0.0175(5) 0.0169(5) 0.0010(4) -0.0034(4) 0.0026(4)
C13 0.0141(5) 0.0144(5) 0.0167(5) 0.0022(4) 0.0002(4) -0.0012(4)

loop_
_atom_type_symbol
_atom_type_description
_atom_type_scat_dispersion_real
_atom_type_scat_dispersion_imag
_atom_type_scat_source
C C 0.0033 0.0016 'International Tables Vol C Tables 4.2.6.8 and 6.1.1.4'
H H 0.0000 0.0000 'International Tables Vol C Tables 4.2.6.8 and 6.1.1.4'
O O 0.0106 0.0060 'International Tables Vol C Tables 4.2.6.8 and 6.1.1.4'

loop_
_geom_angle_atom_site_label_1
_geom_angle_atom_site_label_2
_geom_angle_atom_site_label_3
_geom_angle
_geom_angle_site_symmetry_1
_geom_angle_site_symmetry_3
O1 C1 C2 127.39(6) . 3
O1 C1 C2 127.39(6) . .
C2 C1 C2 105.18(13) 3 .
C7 C2 C3 122.34(9) . .
C7 C2 C1 128.54(10) . .
C3 C2 C1 109.10(9) . .
C4 C3 C2 119.65(9) . .
C4 C3 C3 132.04(6) . 3
C2 C3 C3 108.30(6) . 3
C3 C4 C5 118.35(10) . .
C3 C4 H4 120.8 . .
C5 C4 H4 120.8 . .
C6 C5 C4 122.23(10) . .
C6 C5 H5 118.9 . .
C4 C5 H5 118.9 . .
C5 C6 C7 118.79(10) . .
C5 C6 C8 121.27(10) . .
C7 C6 C8 119.94(10) . .
C2 C7 C6 118.63(10) . .
C2 C7 H7 120.7 . .
C6 C7 H7 120.7 . .
C13 C8 C9 118.50(9) . .
C13 C8 C6 120.47(9) . .
C9 C8 C6 121.02(9) . .
C10 C9 C8 120.39(9) . .
C10 C9 H9 119.8 . .
C8 C9 H9 119.8 . .
C11 C10 C9 120.53(10) . .
C11 C10 H10 119.7 . .
C9 C10 H10 119.7 . .
C12 C11 C10 119.57(10) . .
C12 C11 H11 120.2 . .
C10 C11 H11 120.2 . .
C11 C12 C13 120.05(10) . .
C11 C12 H12 120.0 . .
C13 C12 H12 120.0 . .
C12 C13 C8 120.96(10) . .
C12 C13 H13 119.5 . .
C8 C13 H13 119.5 . .

loop_
_geom_bond_atom_site_label_1
_geom_bond_atom_site_label_2
_geom_bond_distance
_geom_bond_site_symmetry_2
O1 C1 1.213(2) .
C1 C2 1.4936(14) 3
C1 C2 1.4937(14) .
C2 C7 1.3803(14) .
C2 C3 1.4061(14) .
C3 C4 1.3844(15) .
C3 C3 1.4900(19) 3
C4 C5 1.4029(13) .
C4 H4 0.9500 .
C5 C6 1.4021(16) .
C5 H5 0.9500 .
C6 C7 1.4094(15) .
C6 C8 1.4869(14) .
C7 H7 0.9500 .
C8 C13 1.3988(16) .
C8 C9 1.4016(14) .
C9 C10 1.3935(13) .
C9 H9 0.9500 .
C10 C11 1.3914(16) .
C10 H10 0.9500 .
C11 C12 1.3896(17) .
C11 H11 0.9500 .
C12 C13 1.3941(14) .
C12 H12 0.9500 .
C13 H13 0.9500 .
